data_4106913
loop_
_publ_author_name
'Thomas J. Sisto'
'Matthew R. Golder'
'Elizabeth S. Hirst'
'Ramesh Jasti'

_publ_section_title
;
 Selective Synthesis of Strained [7]Cycloparaphenylene: An Orange-Emitting
 Fluorophore
;
_journal_name_full 'Journal of the American Chemical Society'
_journal_page_first 15800
_journal_page_last 15802
_journal_paper_doi 10.1021/ja205606p
_journal_volume 133
_journal_year 2011
_chemical_formula_moiety 'C46 H40 O4'
_chemical_formula_sum 'C46 H40 O4'
_chemical_formula_weight 656.820
_chemical_name_systematic
; 
 ? 
;
_space_group_IT_number 14
_symmetry_cell_setting monoclinic
_symmetry_space_group_name_Hall '-P 2ybc'
_symmetry_space_group_name_H-M 'P 1 21/c 1'
_atom_sites_solution_hydrogens geom
_atom_sites_solution_primary direct
_atom_sites_solution_secondary difmap
_audit_creation_method SHELXL-97
_audit_update_record
;
2011-05-30 # Formatted by publCIF
;
_cell_angle_alpha 90.00
_cell_angle_beta 105.903(8)
_cell_angle_gamma 90.00
_cell_formula_units_Z 4
_cell_length_a 18.411(2)
_cell_length_b 9.9589(13)
_cell_length_c 19.122(2)
_cell_measurement_reflns_used 3802
_cell_measurement_temperature 100(2)
_cell_measurement_theta_max 65.942
_cell_measurement_theta_min 2.496
_cell_volume 3371.9(7)
_computing_cell_refinement 'SAINT (Bruker, 2006)'
_computing_data_collection 'APEX2 (Bruker, 2006)'
_computing_data_reduction 'SAINT (Bruker, 2006)'
_computing_molecular_graphics 'OLEX2 (Dolmanov, et al. 2009)'
_computing_publication_material 'PublCIF v.1.9.5_c (IUCr)'
_computing_structure_refinement 'SHELXL-97 (Sheldrick, 1997)'
_computing_structure_solution 'SHELXS-97 (Sheldrick, 1990)'
_diffrn_ambient_temperature 100(2)
_diffrn_measured_fraction_theta_full 0.939
_diffrn_measured_fraction_theta_max 0.939
_diffrn_measurement_device_type 'Bruker Proteum-R'
_diffrn_measurement_method '\f & \w scans'
_diffrn_radiation_monochromator graphite
_diffrn_radiation_source 'rotating anode'
_diffrn_radiation_type CuK\a
_diffrn_radiation_wavelength 1.54178
_diffrn_reflns_av_R_equivalents 0.0000
_diffrn_reflns_av_sigmaI/netI 0.0457
_diffrn_reflns_limit_h_max 21
_diffrn_reflns_limit_h_min -21
_diffrn_reflns_limit_k_max 11
_diffrn_reflns_limit_k_min 0
_diffrn_reflns_limit_l_max 20
_diffrn_reflns_limit_l_min 0
_diffrn_reflns_number 5619
_diffrn_reflns_theta_full 66.81
_diffrn_reflns_theta_max 66.81
_diffrn_reflns_theta_min 2.50
_diffrn_standards_decay_% 0
_diffrn_standards_interval_count 0
_diffrn_standards_interval_time 0
_diffrn_standards_number 0
_exptl_absorpt_coefficient_mu 0.638
_exptl_absorpt_correction_T_max 0.7527
_exptl_absorpt_correction_T_min 0.6774
_exptl_absorpt_correction_type multi-scan
_exptl_absorpt_process_details 'SADABS (Sheldrick, 1997)'
_exptl_crystal_colour colorless
_exptl_crystal_density_diffrn 1.294
_exptl_crystal_description plate
_exptl_crystal_F_000 1392
_exptl_crystal_size_max 0.072
_exptl_crystal_size_mid 0.053
_exptl_crystal_size_min 0.014
_refine_diff_density_max 0.296
_refine_diff_density_min -0.292
_refine_diff_density_rms 0.063
_refine_ls_extinction_method none
_refine_ls_goodness_of_fit_ref 1.047
_refine_ls_hydrogen_treatment constr
_refine_ls_matrix_type full
_refine_ls_number_parameters 455
_refine_ls_number_reflns 5619
_refine_ls_number_restraints 0
_refine_ls_restrained_S_all 1.047
_refine_ls_R_factor_all 0.0804
_refine_ls_R_factor_gt 0.0585
_refine_ls_shift/su_max 0.001
_refine_ls_shift/su_mean 0.000
_refine_ls_structure_factor_coef Fsqd
_refine_ls_weighting_details 'calc w=1/[\s^2^(Fo^2^)+(0.0729P)^2^+3.1331P] where P=(Fo^2^+2Fc^2^)/3'
_refine_ls_weighting_scheme calc
_refine_ls_wR_factor_gt 0.1274
_refine_ls_wR_factor_ref 0.1471
_reflns_number_gt 4378
_reflns_number_total 5619
_reflns_threshold_expression >2sigma(I)
_cod_data_source_file ja205606p_si_001.cif
_cod_data_source_block sisto2a_0m
_cod_original_cell_volume 3371.8(7)
_cod_database_code 4106913

loop_
_symmetry_equiv_pos_as_xyz
'x, y, z'
'-x, y+1/2, -z+1/2'
'-x, -y, -z'
'x, -y-1/2, z-1/2'

loop_
_atom_site_label
_atom_site_type_symbol
_atom_site_fract_x
_atom_site_fract_y
_atom_site_fract_z
_atom_site_U_iso_or_equiv
_atom_site_adp_type
_atom_site_occupancy
_atom_site_symmetry_multiplicity
_atom_site_calc_flag
_atom_site_refinement_flags
O1 O 0.44973(9) 0.08919(16) 0.64236(10) 0.0243(4) Uani 1 1 d .
O2 O 1.28074(9) 0.22917(16) 1.04608(10) 0.0263(4) Uani 1 1 d .
O3 O 0.61231(9) -0.35135(16) 0.63437(10) 0.0249(4) Uani 1 1 d .
O4 O 1.20632(9) -0.23241(16) 0.91942(10) 0.0268(4) Uani 1 1 d .
C1 C 0.39221(13) 0.0049(3) 0.59955(16) 0.0286(6) Uani 1 1 d .
H1A H 0.4065 -0.0247 0.5563 0.043 Uiso 1 1 calc R
H1B H 0.3446 0.0549 0.5846 0.043 Uiso 1 1 calc R
H1C H 0.3858 -0.0736 0.6282 0.043 Uiso 1 1 calc R
C2 C 0.52205(12) 0.0252(2) 0.66515(14) 0.0203(5) Uani 1 1 d .
C3 C 0.57641(12) 0.1306(2) 0.70793(14) 0.0194(5) Uani 1 1 d .
C4 C 0.61451(13) 0.1101(2) 0.78000(14) 0.0215(5) Uani 1 1 d .
H4 H 0.5995 0.0390 0.8061 0.026 Uiso 1 1 calc R
C5 C 0.67402(13) 0.1914(2) 0.81466(14) 0.0221(6) Uani 1 1 d .
H5 H 0.6988 0.1763 0.8646 0.027 Uiso 1 1 calc R
C6 C 0.69853(13) 0.2950(2) 0.77830(14) 0.0202(5) Uani 1 1 d .
C7 C 0.77419(13) 0.3533(2) 0.81164(14) 0.0201(5) Uani 1 1 d .
C8 C 0.82939(13) 0.3406(2) 0.77527(14) 0.0203(5) Uani 1 1 d .
H8 H 0.8150 0.3179 0.7251 0.024 Uiso 1 1 calc R
C9 C 0.90452(13) 0.3603(2) 0.81013(14) 0.0211(5) Uani 1 1 d .
H9 H 0.9412 0.3521 0.7838 0.025 Uiso 1 1 calc R
C10 C 0.92707(13) 0.3920(2) 0.88377(14) 0.0194(5) Uani 1 1 d .
C11 C 1.00742(13) 0.3718(2) 0.92384(14) 0.0202(5) Uani 1 1 d .
C12 C 1.06620(13) 0.3943(2) 0.89284(14) 0.0211(5) Uani 1 1 d .
H12 H 1.0579 0.4492 0.8507 0.025 Uiso 1 1 calc R
C13 C 1.13662(13) 0.3383(2) 0.92215(14) 0.0222(6) Uani 1 1 d .
H13 H 1.1764 0.3567 0.9007 0.027 Uiso 1 1 calc R
C14 C 1.14965(13) 0.2553(2) 0.98269(14) 0.0201(5) Uani 1 1 d .
C15 C 1.21731(13) 0.1588(2) 1.00101(14) 0.0204(5) Uani 1 1 d .
C16 C 1.34806(14) 0.1507(3) 1.06306(17) 0.0351(7) Uani 1 1 d .
H16A H 1.3388 0.0649 1.0842 0.053 Uiso 1 1 calc R
H16B H 1.3884 0.1992 1.0981 0.053 Uiso 1 1 calc R
H16C H 1.3633 0.1339 1.0186 0.053 Uiso 1 1 calc R
C17 C 0.59563(13) 0.2426(2) 0.67372(14) 0.0204(5) Uani 1 1 d .
H17 H 0.5666 0.2643 0.6258 0.024 Uiso 1 1 calc R
C18 C 0.65606(13) 0.3233(2) 0.70769(14) 0.0226(6) Uani 1 1 d .
H18 H 0.6687 0.3985 0.6827 0.027 Uiso 1 1 calc R
C19 C 0.79614(13) 0.3980(2) 0.88310(14) 0.0211(6) Uani 1 1 d .
H19 H 0.7588 0.4157 0.9077 0.025 Uiso 1 1 calc R
C20 C 0.87147(13) 0.4170(2) 0.91887(14) 0.0206(5) Uani 1 1 d .
H20 H 0.8854 0.4473 0.9678 0.025 Uiso 1 1 calc R
C21 C 1.19837(13) 0.0365(2) 1.03880(14) 0.0215(5) Uani 1 1 d .
H21 H 1.2021 0.0428 1.0892 0.026 Uiso 1 1 calc R
C22 C 1.17688(13) -0.0792(2) 1.00571(14) 0.0216(6) Uani 1 1 d .
H22 H 1.1638 -0.1501 1.0332 0.026 Uiso 1 1 calc R
C23 C 1.17188(13) -0.1051(2) 0.92733(14) 0.0208(5) Uani 1 1 d .
C24 C 1.21042(13) 0.0046(2) 0.89704(14) 0.0215(5) Uani 1 1 d .
H24 H 1.2191 -0.0091 0.8508 0.026 Uiso 1 1 calc R
C25 C 1.23289(13) 0.1187(2) 0.93099(14) 0.0221(6) Uani 1 1 d .
H25 H 1.2607 0.1792 0.9098 0.027 Uiso 1 1 calc R
C26 C 1.08889(13) -0.1197(2) 0.88414(14) 0.0213(5) Uani 1 1 d .
C27 C 1.04133(14) -0.0090(2) 0.87286(15) 0.0254(6) Uani 1 1 d .
H27 H 1.0615 0.0767 0.8896 0.031 Uiso 1 1 calc R
C28 C 0.96545(14) -0.0207(2) 0.83796(14) 0.0237(6) Uani 1 1 d .
H28 H 0.9343 0.0569 0.8315 0.028 Uiso 1 1 calc R
C29 C 0.93354(13) -0.1445(2) 0.81186(13) 0.0198(5) Uani 1 1 d .
C30 C 0.85172(13) -0.1592(2) 0.77633(14) 0.0207(5) Uani 1 1 d .
C31 C 0.80978(13) -0.0559(2) 0.73634(14) 0.0216(5) Uani 1 1 d .
H31 H 0.8335 0.0279 0.7337 0.026 Uiso 1 1 calc R
C32 C 0.73396(13) -0.0717(2) 0.69995(14) 0.0218(6) Uani 1 1 d .
H32 H 0.7068 0.0007 0.6724 0.026 Uiso 1 1 calc R
C33 C 0.69739(13) -0.1928(2) 0.70343(14) 0.0206(5) Uani 1 1 d .
C34 C 0.73771(14) -0.2944(2) 0.74641(14) 0.0228(6) Uani 1 1 d .
H34 H 0.7131 -0.3763 0.7513 0.027 Uiso 1 1 calc R
C35 C 0.81343(13) -0.2781(2) 0.78240(14) 0.0214(5) Uani 1 1 d .
H35 H 0.8399 -0.3491 0.8118 0.026 Uiso 1 1 calc R
C36 C 0.61470(13) -0.2154(2) 0.66124(14) 0.0217(6) Uani 1 1 d .
C37 C 0.56371(13) -0.2030(2) 0.71059(14) 0.0211(6) Uani 1 1 d .
H37 H 0.5626 -0.2745 0.7432 0.025 Uiso 1 1 calc R
C38 C 0.52043(13) -0.0969(2) 0.71043(14) 0.0220(6) Uani 1 1 d .
H38 H 0.4869 -0.0982 0.7403 0.026 Uiso 1 1 calc R
C39 C 0.59144(13) -0.1196(2) 0.59869(14) 0.0219(6) Uani 1 1 d .
H39 H 0.6076 -0.1364 0.5564 0.026 Uiso 1 1 calc R
C40 C 0.54924(13) -0.0123(2) 0.60000(14) 0.0213(6) Uani 1 1 d .
H40 H 0.5355 0.0435 0.5581 0.026 Uiso 1 1 calc R
C41 C 0.53906(15) -0.3950(3) 0.59537(16) 0.0320(7) Uani 1 1 d .
H41A H 0.5061 -0.3957 0.6279 0.048 Uiso 1 1 calc R
H41B H 0.5421 -0.4857 0.5766 0.048 Uiso 1 1 calc R
H41C H 0.5183 -0.3336 0.5547 0.048 Uiso 1 1 calc R
C42 C 0.98218(14) -0.2546(2) 0.82206(14) 0.0217(5) Uani 1 1 d .
H42 H 0.9626 -0.3400 0.8042 0.026 Uiso 1 1 calc R
C43 C 1.05811(13) -0.2425(2) 0.85757(13) 0.0203(5) Uani 1 1 d .
H43 H 1.0897 -0.3196 0.8638 0.024 Uiso 1 1 calc R
C44 C 1.28325(14) -0.2433(3) 0.95866(15) 0.0266(6) Uani 1 1 d .
H44A H 1.3117 -0.1691 0.9452 0.040 Uiso 1 1 calc R
H44B H 1.3034 -0.3290 0.9470 0.040 Uiso 1 1 calc R
H44C H 1.2879 -0.2394 1.0109 0.040 Uiso 1 1 calc R
C45 C 1.09390(13) 0.2472(2) 1.01858(14) 0.0217(6) Uani 1 1 d .
H45 H 1.1040 0.2012 1.0637 0.026 Uiso 1 1 calc R
C46 C 1.02410(13) 0.3048(2) 0.99001(14) 0.0215(5) Uani 1 1 d .
H46 H 0.9869 0.2985 1.0158 0.026 Uiso 1 1 calc R

loop_
_atom_site_aniso_label
_atom_site_aniso_U_11
_atom_site_aniso_U_22
_atom_site_aniso_U_33
_atom_site_aniso_U_23
_atom_site_aniso_U_13
_atom_site_aniso_U_12
O1 0.0167(8) 0.0206(8) 0.0323(11) 0.0006(7) 0.0011(7) 0.0000(6)
O2 0.0208(8) 0.0235(8) 0.0294(11) -0.0033(7) -0.0018(7) -0.0015(7)
O3 0.0215(8) 0.0201(8) 0.0301(11) -0.0048(7) 0.0020(7) -0.0004(6)
O4 0.0223(9) 0.0213(8) 0.0329(11) -0.0043(7) 0.0011(8) 0.0039(7)
C1 0.0183(12) 0.0273(13) 0.0355(17) 0.0040(11) -0.0005(11) -0.0049(10)
C2 0.0146(11) 0.0223(12) 0.0227(15) 0.0008(10) 0.0030(10) 0.0011(9)
C3 0.0160(11) 0.0189(11) 0.0233(15) -0.0018(10) 0.0052(10) 0.0015(9)
C4 0.0239(12) 0.0205(12) 0.0212(15) 0.0022(10) 0.0080(10) -0.0010(9)
C5 0.0234(12) 0.0256(12) 0.0164(14) -0.0001(10) 0.0039(10) -0.0002(10)
C6 0.0196(11) 0.0184(11) 0.0230(15) -0.0034(9) 0.0066(10) 0.0018(9)
C7 0.0206(11) 0.0161(11) 0.0227(15) 0.0021(9) 0.0042(10) 0.0014(9)
C8 0.0227(12) 0.0192(11) 0.0176(15) 0.0003(9) 0.0033(10) 0.0008(9)
C9 0.0226(12) 0.0185(11) 0.0232(15) 0.0015(9) 0.0080(10) 0.0002(9)
C10 0.0223(12) 0.0152(11) 0.0205(15) 0.0001(9) 0.0052(10) -0.0013(9)
C11 0.0210(12) 0.0164(11) 0.0223(15) -0.0030(9) 0.0042(10) -0.0023(9)
C12 0.0226(12) 0.0185(11) 0.0207(15) 0.0012(9) 0.0036(10) -0.0022(9)
C13 0.0204(12) 0.0201(11) 0.0263(16) -0.0010(10) 0.0067(10) -0.0021(9)
C14 0.0182(11) 0.0181(11) 0.0224(15) -0.0036(9) 0.0032(10) -0.0018(9)
C15 0.0181(11) 0.0220(12) 0.0189(15) -0.0015(9) 0.0013(10) -0.0029(9)
C16 0.0235(13) 0.0273(13) 0.0442(19) 0.0005(12) -0.0082(12) 0.0002(10)
C17 0.0216(12) 0.0234(12) 0.0147(14) 0.0011(9) 0.0024(10) 0.0027(9)
C18 0.0216(12) 0.0188(11) 0.0267(16) 0.0029(10) 0.0052(10) -0.0007(9)
C19 0.0193(11) 0.0191(11) 0.0248(15) 0.0006(10) 0.0061(10) 0.0018(9)
C20 0.0244(12) 0.0176(11) 0.0185(15) -0.0025(9) 0.0035(10) 0.0003(9)
C21 0.0193(11) 0.0256(12) 0.0184(15) 0.0017(10) 0.0032(10) 0.0026(9)
C22 0.0192(11) 0.0217(12) 0.0225(15) 0.0063(10) 0.0031(10) 0.0017(9)
C23 0.0217(12) 0.0190(11) 0.0212(15) -0.0012(9) 0.0053(10) 0.0026(9)
C24 0.0202(11) 0.0252(12) 0.0187(14) 0.0004(10) 0.0043(10) 0.0023(9)
C25 0.0160(11) 0.0248(12) 0.0250(16) 0.0042(10) 0.0048(10) 0.0003(9)
C26 0.0215(12) 0.0234(12) 0.0186(15) 0.0012(10) 0.0050(10) -0.0009(9)
C27 0.0250(12) 0.0201(12) 0.0298(16) -0.0027(10) 0.0049(11) -0.0026(9)
C28 0.0243(12) 0.0218(12) 0.0233(15) -0.0011(10) 0.0039(10) 0.0028(9)
C29 0.0224(12) 0.0224(12) 0.0154(14) 0.0007(9) 0.0065(10) -0.0011(9)
C30 0.0221(12) 0.0222(12) 0.0183(15) -0.0032(9) 0.0065(10) 0.0006(9)
C31 0.0229(12) 0.0207(11) 0.0216(15) -0.0018(10) 0.0065(10) -0.0020(9)
C32 0.0235(12) 0.0192(11) 0.0224(15) -0.0005(10) 0.0057(10) 0.0034(9)
C33 0.0195(12) 0.0233(12) 0.0199(15) -0.0032(10) 0.0068(10) -0.0004(9)
C34 0.0247(12) 0.0209(12) 0.0225(15) -0.0010(10) 0.0060(10) -0.0022(9)
C35 0.0225(12) 0.0217(12) 0.0188(15) 0.0016(9) 0.0038(10) 0.0013(9)
C36 0.0225(12) 0.0186(11) 0.0234(15) -0.0020(10) 0.0053(10) -0.0002(9)
C37 0.0205(12) 0.0212(12) 0.0206(15) 0.0031(9) 0.0038(10) -0.0029(9)
C38 0.0178(11) 0.0228(12) 0.0243(15) -0.0017(10) 0.0038(10) -0.0039(9)
C39 0.0203(11) 0.0245(12) 0.0206(15) -0.0019(10) 0.0050(10) -0.0032(9)
C40 0.0181(11) 0.0220(12) 0.0204(15) 0.0006(10) -0.0006(10) -0.0030(9)
C41 0.0271(13) 0.0263(13) 0.0382(19) -0.0055(12) 0.0015(12) -0.0042(10)
C42 0.0246(12) 0.0188(11) 0.0210(15) -0.0006(9) 0.0052(10) -0.0025(9)
C43 0.0235(12) 0.0225(12) 0.0164(14) 0.0012(9) 0.0079(10) 0.0014(9)
C44 0.0235(12) 0.0294(13) 0.0246(16) 0.0007(11) 0.0026(11) 0.0061(10)
C45 0.0246(12) 0.0236(12) 0.0150(14) -0.0009(9) 0.0024(10) -0.0007(9)
C46 0.0219(12) 0.0253(12) 0.0185(15) -0.0027(10) 0.0077(10) -0.0014(9)

loop_
_atom_type_symbol
_atom_type_description
_atom_type_scat_dispersion_real
_atom_type_scat_dispersion_imag
_atom_type_scat_source
C C 0.0181 0.0091 'International Tables Vol C Tables 4.2.6.8 and 6.1.1.4'
H H 0.0000 0.0000 'International Tables Vol C Tables 4.2.6.8 and 6.1.1.4'
O O 0.0492 0.0322 'International Tables Vol C Tables 4.2.6.8 and 6.1.1.4'

loop_
_geom_angle_atom_site_label_1
_geom_angle_atom_site_label_2
_geom_angle_atom_site_label_3
_geom_angle
C1 O1 C2 113.37(18)
C16 O2 C15 112.58(18)
C41 O3 C36 113.95(18)
C44 O4 C23 114.63(18)
O1 C1 H1A 109.5
O1 C1 H1B 109.5
H1A C1 H1B 109.5
O1 C1 H1C 109.5
H1A C1 H1C 109.5
H1B C1 H1C 109.5
O1 C2 C38 111.9(2)
O1 C2 C40 110.46(19)
C38 C2 C40 109.8(2)
O1 C2 C3 106.02(18)
C38 C2 C3 111.3(2)
C40 C2 C3 107.2(2)
C4 C3 C17 117.7(2)
C4 C3 C2 120.9(2)
C17 C3 C2 121.0(2)
C5 C4 C3 120.9(2)
C5 C4 H4 119.6
C3 C4 H4 119.6
C4 C5 C6 121.4(2)
C4 C5 H5 119.3
C6 C5 H5 119.3
C5 C6 C18 117.7(2)
C5 C6 C7 118.2(2)
C18 C6 C7 123.4(2)
C8 C7 C19 117.9(2)
C8 C7 C6 118.7(2)
C19 C7 C6 122.3(2)
C9 C8 C7 121.5(2)
C9 C8 H8 119.2
C7 C8 H8 119.2
C8 C9 C10 120.3(2)
C8 C9 H9 119.8
C10 C9 H9 119.8
C9 C10 C20 118.3(2)
C9 C10 C11 118.1(2)
C20 C10 C11 122.5(2)
C12 C11 C46 117.6(2)
C12 C11 C10 122.9(2)
C46 C11 C10 118.5(2)
C13 C12 C11 121.1(2)
C13 C12 H12 119.4
C11 C12 H12 119.4
C12 C13 C14 120.5(2)
C12 C13 H13 119.8
C14 C13 H13 119.8
C45 C14 C13 117.7(2)
C45 C14 C15 121.1(2)
C13 C14 C15 120.4(2)
O2 C15 C25 110.2(2)
O2 C15 C21 111.4(2)
C25 C15 C21 109.8(2)
O2 C15 C14 107.96(18)
C25 C15 C14 107.8(2)
C21 C15 C14 109.6(2)
O2 C16 H16A 109.5
O2 C16 H16B 109.5
H16A C16 H16B 109.5
O2 C16 H16C 109.5
H16A C16 H16C 109.5
H16B C16 H16C 109.5
C18 C17 C3 121.5(2)
C18 C17 H17 119.2
C3 C17 H17 119.2
C17 C18 C6 120.3(2)
C17 C18 H18 119.9
C6 C18 H18 119.9
C20 C19 C7 120.9(2)
C20 C19 H19 119.5
C7 C19 H19 119.5
C19 C20 C10 120.5(2)
C19 C20 H20 119.7
C10 C20 H20 119.7
C22 C21 C15 123.6(2)
C22 C21 H21 118.2
C15 C21 H21 118.2
C21 C22 C23 123.9(2)
C21 C22 H22 118.1
C23 C22 H22 118.1
O4 C23 C22 110.34(19)
O4 C23 C24 109.3(2)
C22 C23 C24 110.7(2)
O4 C23 C26 105.20(18)
C22 C23 C26 109.5(2)
C24 C23 C26 111.6(2)
C25 C24 C23 123.7(3)
C25 C24 H24 118.2
C23 C24 H24 118.2
C24 C25 C15 124.0(2)
C24 C25 H25 118.0
C15 C25 H25 118.0
C43 C26 C27 117.9(2)
C43 C26 C23 121.9(2)
C27 C26 C23 120.2(2)
C28 C27 C26 121.4(2)
C28 C27 H27 119.3
C26 C27 H27 119.3
C27 C28 C29 121.2(2)
C27 C28 H28 119.4
C29 C28 H28 119.4
C42 C29 C28 116.9(2)
C42 C29 C30 121.3(2)
C28 C29 C30 121.8(2)
C31 C30 C35 117.2(2)
C31 C30 C29 121.6(2)
C35 C30 C29 121.2(2)
C30 C31 C32 121.7(2)
C30 C31 H31 119.2
C32 C31 H31 119.2
C31 C32 C33 120.5(2)
C31 C32 H32 119.7
C33 C32 H32 119.7
C34 C33 C32 118.3(2)
C34 C33 C36 120.0(2)
C32 C33 C36 121.7(2)
C33 C34 C35 120.9(2)
C33 C34 H34 119.6
C35 C34 H34 119.6
C34 C35 C30 121.3(2)
C34 C35 H35 119.4
C30 C35 H35 119.4
O3 C36 C39 109.8(2)
O3 C36 C37 109.60(19)
C39 C36 C37 110.9(2)
O3 C36 C33 104.71(18)
C39 C36 C33 110.7(2)
C37 C36 C33 111.0(2)
C38 C37 C36 122.8(2)
C38 C37 H37 118.6
C36 C37 H37 118.6
C37 C38 C2 122.9(2)
C37 C38 H38 118.6
C2 C38 H38 118.6
C40 C39 C36 122.6(3)
C40 C39 H39 118.7
C36 C39 H39 118.7
C39 C40 C2 122.9(2)
C39 C40 H40 118.5
C2 C40 H40 118.5
O3 C41 H41A 109.5
O3 C41 H41B 109.5
H41A C41 H41B 109.5
O3 C41 H41C 109.5
H41A C41 H41C 109.5
H41B C41 H41C 109.5
C43 C42 C29 121.6(2)
C43 C42 H42 119.2
C29 C42 H42 119.2
C42 C43 C26 121.0(2)
C42 C43 H43 119.5
C26 C43 H43 119.5
O4 C44 H44A 109.5
O4 C44 H44B 109.5
H44A C44 H44B 109.5
O4 C44 H44C 109.5
H44A C44 H44C 109.5
H44B C44 H44C 109.5
C46 C45 C14 121.2(2)
C46 C45 H45 119.4
C14 C45 H45 119.4
C45 C46 C11 120.8(2)
C45 C46 H46 119.6
C11 C46 H46 119.6

loop_
_geom_bond_atom_site_label_1
_geom_bond_atom_site_label_2
_geom_bond_distance
O1 C1 1.421(3)
O1 C2 1.432(3)
O2 C16 1.426(3)
O2 C15 1.430(3)
O3 C41 1.418(3)
O3 C36 1.445(3)
O4 C44 1.414(3)
O4 C23 1.444(3)
C1 H1A 0.9800
C1 H1B 0.9800
C1 H1C 0.9800
C2 C38 1.498(3)
C2 C40 1.511(4)
C2 C3 1.525(3)
C3 C4 1.379(4)
C3 C17 1.387(3)
C4 C5 1.377(3)
C4 H4 0.9500
C5 C6 1.386(4)
C5 H5 0.9500
C6 C18 1.391(3)
C6 C7 1.482(3)
C7 C8 1.385(4)
C7 C19 1.388(4)
C8 C9 1.375(3)
C8 H8 0.9500
C9 C10 1.391(4)
C9 H9 0.9500
C10 C20 1.392(4)
C10 C11 1.481(3)
C11 C12 1.387(4)
C11 C46 1.389(4)
C12 C13 1.381(3)
C12 H12 0.9500
C13 C14 1.389(4)
C13 H13 0.9500
C14 C45 1.384(4)
C14 C15 1.536(3)
C15 C25 1.498(4)
C15 C21 1.506(3)
C16 H16A 0.9800
C16 H16B 0.9800
C16 H16C 0.9800
C17 C18 1.382(3)
C17 H17 0.9500
C18 H18 0.9500
C19 C20 1.381(3)
C19 H19 0.9500
C20 H20 0.9500
C21 C22 1.322(4)
C21 H21 0.9500
C22 C23 1.499(4)
C22 H22 0.9500
C23 C24 1.502(3)
C23 C26 1.532(3)
C24 C25 1.318(3)
C24 H24 0.9500
C25 H25 0.9500
C26 C43 1.385(3)
C26 C27 1.387(3)
C27 C28 1.378(3)
C27 H27 0.9500
C28 C29 1.397(3)
C28 H28 0.9500
C29 C42 1.396(3)
C29 C30 1.480(3)
C30 C31 1.384(3)
C30 C35 1.400(3)
C31 C32 1.388(3)
C31 H31 0.9500
C32 C33 1.391(3)
C32 H32 0.9500
C33 C34 1.384(3)
C33 C36 1.532(3)
C34 C35 1.385(3)
C34 H34 0.9500
C35 H35 0.9500
C36 C39 1.498(3)
C36 C37 1.507(4)
C37 C38 1.323(3)
C37 H37 0.9500
C38 H38 0.9500
C39 C40 1.325(3)
C39 H39 0.9500
C40 H40 0.9500
C41 H41A 0.9800
C41 H41B 0.9800
C41 H41C 0.9800
C42 C43 1.382(3)
C42 H42 0.9500
C43 H43 0.9500
C44 H44A 0.9800
C44 H44B 0.9800
C44 H44C 0.9800
C45 C46 1.376(3)
C45 H45 0.9500
C46 H46 0.9500
